data_1505809
loop_
_publ_author_name
'Grundl, Marc A.'
'Trauner, Dirk'

_publ_section_title
;
 Synthetic studies toward the haouamines.
;
_journal_issue 1
_journal_name_full 'Organic letters'
_journal_page_first 23
_journal_page_last 25
_journal_paper_doi 10.1021/ol052262h
_journal_volume 8
_journal_year 2006
_chemical_formula_moiety 'C19 H20 I N O5 '
_chemical_formula_sum 'C19 H20 I N O5'
_chemical_formula_weight 469.28
_space_group_IT_number 14
_symmetry_cell_setting monoclinic
_symmetry_Int_Tables_number 14
_symmetry_space_group_name_Hall '-P 2yn'
_symmetry_space_group_name_H-M 'P 1 21/n 1'
_audit_creation_date 'Mon Jun 13 14:16:36 2005'
_audit_creation_method 'by teXsan'
_cell_angle_alpha 90
_cell_angle_beta 92.995(3)
_cell_angle_gamma 90
_cell_formula_units_Z 4
_cell_length_a 7.981(1)
_cell_length_b 22.703(4)
_cell_length_c 11.227(2)
_cell_measurement_reflns_used 2433
_cell_measurement_temperature 163.2
_cell_measurement_theta_max 22.5
_cell_measurement_theta_min 2.5
_cell_volume 2031.5(6)
_computing_cell_refinement 'Bruker-AXS SAINT v6.40'
_computing_data_collection 'Bruker-AXS SMART v5.631'
_computing_data_reduction 'Bruker-AXS SAINT v6.40'
_computing_publication_material teXsan
_computing_structure_refinement teXsan
_computing_structure_solution SIR97
_diffrn_measured_fraction_theta_full 0.9868
_diffrn_measured_fraction_theta_max 0.9868
_diffrn_measurement_device_type 'Bruker APEX'
_diffrn_measurement_method \w-scans
_diffrn_radiation_type 'Mo K\a'
_diffrn_radiation_wavelength 0.7107
_diffrn_reflns_av_R_equivalents 0.030
_diffrn_reflns_limit_h_max 9
_diffrn_reflns_limit_h_min 0
_diffrn_reflns_limit_k_max 28
_diffrn_reflns_limit_k_min 0
_diffrn_reflns_limit_l_max 14
_diffrn_reflns_limit_l_min -14
_diffrn_reflns_number 11619
_diffrn_reflns_theta_full 26.42
_diffrn_reflns_theta_max 26.42
_diffrn_standards_decay_% 0
_diffrn_standards_interval_count 0
_diffrn_standards_interval_time 0
_diffrn_standards_number 0
_exptl_absorpt_coefficient_mu 1.604
_exptl_absorpt_correction_T_max 0.923
_exptl_absorpt_correction_T_min 0.581
_exptl_absorpt_correction_type empirical
_exptl_absorpt_process_details 'Blessing, 1995'
_exptl_crystal_colour colorless
_exptl_crystal_density_diffrn 1.534
_exptl_crystal_density_method 'not measured'
_exptl_crystal_description blocklike
_exptl_crystal_F_000 936.00
_exptl_crystal_size_max 0.170
_exptl_crystal_size_mid 0.070
_exptl_crystal_size_min 0.050
_refine_diff_density_max 0.87
_refine_diff_density_min -0.48
_refine_ls_extinction_method none
_refine_ls_goodness_of_fit_ref 1.312
_refine_ls_hydrogen_treatment constr
_refine_ls_number_parameters 235
_refine_ls_number_reflns 2721
_refine_ls_R_factor_all 0.0637
_refine_ls_R_factor_gt 0.0338
_refine_ls_shift/su_max 0.0009
_refine_ls_structure_factor_coef F
_refine_ls_weighting_details 'w = 1/[\s^2^(Fo) + 0.00022|Fo|^2^]'
_refine_ls_weighting_scheme calc
_refine_ls_wR_factor_all 0.0421
_refine_ls_wR_factor_ref 0.0369
_reflns_number_gt 2721
_reflns_number_total 4113
_reflns_threshold_expression F^2^>3.0\s(F^2^)
_cod_data_source_file ol052262hsi20051122_100136.cif
_cod_data_source_block mag120_for_Marc_Grundl
_cod_original_cell_volume 2031.6(6)
_cod_original_sg_symbol_H-M 'P 21/n     '
_cod_original_formula_sum 'C19 H20 I N O5 '
_cod_database_code 1505809

loop_
_symmetry_equiv_pos_as_xyz
x,y,z
1/2-x,1/2+y,1/2-z
-x,-y,-z
1/2+x,1/2-y,1/2+z

loop_
_atom_site_label
_atom_site_type_symbol
_atom_site_fract_x
_atom_site_fract_y
_atom_site_fract_z
_atom_site_U_iso_or_equiv
_atom_site_adp_type
_atom_site_occupancy
_atom_site_calc_flag
I1 I -0.18635(4) 0.15213(1) 0.50017(3) 0.04207(9) Uani 1.00 d
O1 O 0.1128(4) 0.0802(1) -0.0106(2) 0.0388(9) Uani 1.00 d
O2 O 0.0438(4) 0.1430(1) 0.1354(2) 0.0348(8) Uani 1.00 d
O3 O -0.4776(4) 0.1932(1) 0.3336(3) 0.0443(9) Uani 1.00 d
O4 O 0.2727(4) 0.0630(1) 0.4913(2) 0.0460(10) Uani 1.00 d
O5 O 0.4176(4) -0.0706(1) 0.1917(2) 0.0356(8) Uani 1.00 d
N1 N 0.1388(4) 0.0533(1) 0.1849(3) 0.0271(9) Uani 1.00 d
C1 C 0.1097(5) 0.0647(2) 0.3099(3) 0.028(1) Uani 1.00 d
C2 C 0.2570(5) 0.0429(2) 0.3906(4) 0.030(1) Uani 1.00 d
C3 C 0.3653(5) -0.0022(2) 0.3476(3) 0.031(1) Uani 1.00 d
C4 C 0.3346(5) -0.0255(2) 0.2396(4) 0.030(1) Uani 1.00 d
C5 C 0.1989(5) -0.0052(2) 0.1527(4) 0.034(1) Uani 1.00 d
C6 C 0.0983(5) 0.0910(2) 0.0943(4) 0.031(1) Uani 1.00 d
C7 C -0.0150(7) 0.1835(2) 0.0439(4) 0.052(2) Uani 1.00 d
C8 C -0.0559(5) 0.0366(2) 0.3471(4) 0.031(1) Uani 1.00 d
C9 C -0.2074(5) 0.0669(2) 0.2884(3) 0.029(1) Uani 1.00 d
C10 C -0.2788(5) 0.1167(2) 0.3376(3) 0.029(1) Uani 1.00 d
C11 C -0.4145(5) 0.1451(2) 0.2774(4) 0.033(1) Uani 1.00 d
C12 C -0.4744(5) 0.1248(2) 0.1677(4) 0.037(1) Uani 1.00 d
C13 C -0.4031(5) 0.0756(2) 0.1184(4) 0.037(1) Uani 1.00 d
C14 C -0.2717(5) 0.0462(2) 0.1786(4) 0.033(1) Uani 1.00 d
C15 C -0.6203(6) 0.2213(2) 0.2777(6) 0.069(2) Uani 1.00 d
C16 C 0.5526(5) -0.0972(2) 0.2651(4) 0.034(1) Uani 1.00 d
C17 C 0.6189(5) -0.1488(2) 0.1983(4) 0.037(1) Uani 1.00 d
C18 C 0.7704(6) -0.1739(2) 0.2703(5) 0.057(2) Uani 1.00 d
C19 C 0.4839(6) -0.1948(2) 0.1760(5) 0.055(2) Uani 1.00 d
H1 H 0.1010 0.1061 0.3200 0.0336 Uiso 1.00 calc
H2 H 0.4589 -0.0153 0.3961 0.0368 Uiso 1.00 calc
H3 H 0.1081 -0.0322 0.1526 0.0413 Uiso 1.00 calc
H4 H 0.2415 -0.0035 0.0754 0.0413 Uiso 1.00 calc
H5 H -0.0512 0.2189 0.0797 0.0630 Uiso 1.00 calc
H6 H 0.0734 0.1920 -0.0069 0.0630 Uiso 1.00 calc
H7 H -0.1062 0.1663 -0.0015 0.0630 Uiso 1.00 calc
H8 H -0.0573 -0.0037 0.3245 0.0376 Uiso 1.00 calc
H9 H -0.0613 0.0396 0.4312 0.0376 Uiso 1.00 calc
H10 H -0.5643 0.1446 0.1259 0.0445 Uiso 1.00 calc
H11 H -0.4445 0.0617 0.0427 0.0446 Uiso 1.00 calc
H12 H -0.2254 0.0119 0.1447 0.0396 Uiso 1.00 calc
H13 H -0.6538 0.2532 0.3258 0.0825 Uiso 1.00 calc
H14 H -0.5928 0.2357 0.2017 0.0825 Uiso 1.00 calc
H15 H -0.7097 0.1938 0.2682 0.0825 Uiso 1.00 calc
H16 H 0.6395 -0.0692 0.2805 0.0403 Uiso 1.00 calc
H17 H 0.5112 -0.1101 0.3384 0.0403 Uiso 1.00 calc
H18 H 0.6547 -0.1353 0.1236 0.0442 Uiso 1.00 calc
H19 H 0.7365 -0.1868 0.3459 0.0683 Uiso 1.00 calc
H20 H 0.8147 -0.2063 0.2286 0.0683 Uiso 1.00 calc
H21 H 0.8539 -0.1443 0.2811 0.0683 Uiso 1.00 calc
H22 H 0.3914 -0.1778 0.1318 0.0659 Uiso 1.00 calc
H23 H 0.5275 -0.2265 0.1321 0.0659 Uiso 1.00 calc
H24 H 0.4480 -0.2089 0.2501 0.0659 Uiso 1.00 calc

loop_
_atom_site_aniso_label
_atom_site_aniso_U_11
_atom_site_aniso_U_22
_atom_site_aniso_U_33
_atom_site_aniso_U_12
_atom_site_aniso_U_13
_atom_site_aniso_U_23
I1 0.0428(2) 0.0444(2) 0.0386(2) -0.0015(2) -0.0016(1) -0.0080(2)
O1 0.042(2) 0.047(2) 0.027(2) -0.003(1) -0.002(1) 0.003(1)
O2 0.041(2) 0.029(2) 0.033(2) -0.001(1) -0.005(1) 0.005(1)
O3 0.032(2) 0.031(2) 0.069(2) 0.007(1) -0.009(2) -0.009(2)
O4 0.044(2) 0.061(2) 0.031(2) 0.017(2) -0.009(1) -0.011(1)
O5 0.036(2) 0.037(2) 0.033(2) 0.011(1) -0.008(1) -0.005(1)
N1 0.024(2) 0.031(2) 0.026(2) 0.005(1) -0.001(1) 0.004(1)
C1 0.028(2) 0.030(2) 0.026(2) 0.002(2) -0.001(2) -0.001(2)
C2 0.029(2) 0.035(2) 0.027(2) -0.001(2) -0.005(2) 0.002(2)
C3 0.029(2) 0.033(2) 0.029(2) 0.003(2) -0.006(2) 0.000(2)
C4 0.028(2) 0.031(2) 0.032(2) 0.001(2) -0.001(2) -0.002(2)
C5 0.034(2) 0.040(3) 0.029(2) 0.009(2) -0.004(2) -0.005(2)
C6 0.019(2) 0.038(2) 0.036(3) -0.009(2) -0.004(2) 0.001(2)
C7 0.072(4) 0.036(3) 0.047(3) 0.006(2) -0.017(3) 0.008(2)
C8 0.030(2) 0.031(2) 0.033(2) 0.002(2) 0.001(2) 0.006(2)
C9 0.023(2) 0.031(2) 0.032(2) -0.003(2) 0.006(2) 0.005(2)
C10 0.023(2) 0.031(2) 0.032(2) -0.004(2) -0.001(2) 0.002(2)
C11 0.027(2) 0.029(2) 0.042(2) -0.004(2) 0.002(2) 0.003(2)
C12 0.024(2) 0.039(2) 0.048(3) -0.003(2) -0.003(2) 0.008(2)
C13 0.031(2) 0.049(3) 0.032(2) -0.006(2) -0.002(2) -0.000(2)
C14 0.032(2) 0.036(2) 0.031(2) -0.001(2) 0.004(2) -0.001(2)
C15 0.036(3) 0.049(3) 0.119(5) 0.015(2) -0.024(3) -0.029(3)
C16 0.028(2) 0.032(2) 0.040(2) 0.003(2) -0.010(2) 0.001(2)
C17 0.032(2) 0.040(2) 0.039(2) 0.003(2) 0.003(2) -0.000(2)
C18 0.045(3) 0.052(3) 0.073(4) 0.018(2) -0.006(3) -0.005(3)
C19 0.053(3) 0.036(3) 0.075(4) 0.002(2) -0.007(3) -0.013(3)

loop_
_atom_type_symbol
_atom_type_description
_atom_type_scat_dispersion_real
_atom_type_scat_dispersion_imag
_atom_type_scat_source
I I -0.474 1.812
;International Tables for Crystallography
(1992, Vol. C, Tables 4.2.6.8 and 6.1.1.1)
;
O O 0.011 0.006
;International Tables for Crystallography
(1992, Vol. C, Tables 4.2.6.8 and 6.1.1.1)
;
N N 0.006 0.003
;International Tables for Crystallography
(1992, Vol. C, Tables 4.2.6.8 and 6.1.1.1)
;
C C 0.003 0.002
;International Tables for Crystallography
(1992, Vol. C, Tables 4.2.6.8 and 6.1.1.1)
;
H H 0.000 0.000
;International Tables for Crystallography
(1992, Vol. C, Table 6.1.1.2)
;

loop_
_geom_angle_atom_site_label_1
_geom_angle_atom_site_label_2
_geom_angle_atom_site_label_3
_geom_angle
_geom_angle_publ_flag
C6 O2 C7 114.5(3) ?
C11 O3 C15 117.4(3) ?
C4 O5 C16 117.0(3) ?
C1 N1 C5 118.0(3) ?
C1 N1 C6 124.5(3) ?
C5 N1 C6 117.1(3) ?
N1 C1 C2 110.9(3) ?
N1 C1 C8 111.7(3) ?
C2 C1 C8 110.4(3) ?
O4 C2 C1 117.9(4) ?
O4 C2 C3 122.9(4) ?
C1 C2 C3 119.2(3) ?
C2 C3 C4 120.2(4) ?
O5 C4 C3 126.5(4) ?
O5 C4 C5 109.3(3) ?
C3 C4 C5 124.3(4) ?
N1 C5 C4 110.8(3) ?
O1 C6 O2 123.9(4) ?
O1 C6 N1 124.7(4) ?
O2 C6 N1 111.4(3) ?
C1 C8 C9 111.8(3) ?
C8 C9 C10 122.1(4) ?
C8 C9 C14 118.8(4) ?
C10 C9 C14 119.1(4) ?
I1 C10 C9 121.7(3) ?
I1 C10 C11 118.1(3) ?
C9 C10 C11 120.3(4) ?
O3 C11 C10 116.0(4) ?
O3 C11 C12 124.0(4) ?
C10 C11 C12 120.0(4) ?
C11 C12 C13 119.8(4) ?
C12 C13 C14 120.7(4) ?
C9 C14 C13 120.2(4) ?
O5 C16 C17 108.1(3) ?
C16 C17 C18 108.5(4) ?
C16 C17 C19 110.8(4) ?
C18 C17 C19 111.5(4) ?
N1 C1 H1 107.889 no
C2 C1 H1 107.889 no
C8 C1 H1 107.890 no
C2 C3 H2 119.910 no
C4 C3 H2 119.906 no
N1 C5 H3 109.125 no
N1 C5 H4 109.125 no
C4 C5 H3 109.132 no
C4 C5 H4 109.130 no
H3 C5 H4 109.462 no
O2 C7 H5 109.473 no
O2 C7 H6 109.469 no
O2 C7 H7 109.470 no
H5 C7 H6 109.471 no
H5 C7 H7 109.475 no
H6 C7 H7 109.469 no
C1 C8 H8 108.891 no
C1 C8 H9 108.892 no
C9 C8 H8 108.887 no
C9 C8 H9 108.887 no
H8 C8 H9 109.457 no
C11 C12 H10 120.103 no
C13 C12 H10 120.104 no
C12 C13 H11 119.665 no
C14 C13 H11 119.666 no
C9 C14 H12 119.917 no
C13 C14 H12 119.913 no
O3 C15 H13 109.480 no
O3 C15 H14 109.475 no
O3 C15 H15 109.483 no
H13 C15 H14 109.461 no
H13 C15 H15 109.467 no
H14 C15 H15 109.462 no
O5 C16 H16 109.821 no
O5 C16 H17 109.821 no
C17 C16 H16 109.824 no
C17 C16 H17 109.821 no
H16 C16 H17 109.459 no
C16 C17 H18 108.693 no
C18 C17 H18 108.694 no
C19 C17 H18 108.697 no
C17 C18 H19 109.470 no
C17 C18 H20 109.474 no
C17 C18 H21 109.473 no
H19 C18 H20 109.472 no
H19 C18 H21 109.467 no
H20 C18 H21 109.471 no
C17 C19 H22 109.476 no
C17 C19 H23 109.476 no
C17 C19 H24 109.475 no
H22 C19 H23 109.466 no
H22 C19 H24 109.467 no
H23 C19 H24 109.468 no

loop_
_geom_bond_atom_site_label_1
_geom_bond_atom_site_label_2
_geom_bond_distance
_geom_bond_publ_flag
I1 C10 2.094(4) yes
O1 C6 1.215(4) yes
O2 C6 1.348(5) yes
O2 C7 1.439(5) yes
O3 C11 1.370(5) yes
O3 C15 1.423(5) yes
O4 C2 1.220(4) yes
O5 C4 1.347(4) yes
O5 C16 1.453(4) yes
N1 C1 1.457(5) yes
N1 C5 1.462(5) yes
N1 C6 1.355(5) yes
C1 C2 1.529(5) yes
C1 C8 1.543(6) yes
C2 C3 1.439(6) yes
C3 C4 1.334(5) yes
C4 C5 1.493(5) yes
C8 C9 1.512(6) yes
C9 C10 1.392(6) yes
C9 C14 1.392(5) yes
C10 C11 1.403(6) yes
C11 C12 1.377(6) yes
C12 C13 1.382(6) yes
C13 C14 1.389(6) yes
C16 C17 1.502(6) yes
C17 C18 1.530(6) yes
C17 C19 1.512(6) yes
C1 H1 0.950 no
C3 H2 0.950 no
C5 H3 0.950 no
C5 H4 0.950 no
C7 H5 0.950 no
C7 H6 0.950 no
C7 H7 0.950 no
C8 H8 0.950 no
C8 H9 0.950 no
C12 H10 0.950 no
C13 H11 0.950 no
C14 H12 0.950 no
C15 H13 0.950 no
C15 H14 0.950 no
C15 H15 0.950 no
C16 H16 0.950 no
C16 H17 0.950 no
C17 H18 0.950 no
C18 H19 0.950 no
C18 H20 0.950 no
C18 H21 0.950 no
C19 H22 0.950 no
C19 H23 0.950 no
C19 H24 0.950 no

loop_
_geom_contact_atom_site_label_1
_geom_contact_atom_site_label_2
_geom_contact_distance
_geom_contact_site_symmetry_2
O1 C5 3.350(5) 3_555
O1 C17 3.453(5) 3_655
O2 C15 3.528(6) 1_655
O4 C16 3.103(5) 3_656
O4 C8 3.425(5) 3_556
O5 C13 3.480(5) 3_555
N1 C12 3.503(5) 1_655
C4 C13 3.435(6) 1_655
C6 C12 3.551(5) 1_655
C15 C19 3.532(7) 2_455

loop_
_geom_torsion_atom_site_label_1
_geom_torsion_atom_site_label_2
_geom_torsion_atom_site_label_3
_geom_torsion_atom_site_label_4
_geom_torsion
_geom_torsion_site_symmetry_1
_geom_torsion_site_symmetry_2
_geom_torsion_site_symmetry_3
_geom_torsion_site_symmetry_4
_geom_torsion_publ_flag
I1 C10 C9 C8 -2.0(5) 1_555 1_555 1_555 1_555 yes
I1 C10 C9 C14 -178.4(3) 1_555 1_555 1_555 1_555 yes
I1 C10 C11 O3 -1.8(5) 1_555 1_555 1_555 1_555 yes
I1 C10 C11 C12 177.1(3) 1_555 1_555 1_555 1_555 yes
O1 C6 O2 C7 6.8(5) 1_555 1_555 1_555 1_555 yes
O1 C6 N1 C1 -175.2(4) 1_555 1_555 1_555 1_555 yes
O1 C6 N1 C5 -2.1(6) 1_555 1_555 1_555 1_555 yes
O2 C6 N1 C1 6.5(5) 1_555 1_555 1_555 1_555 yes
O2 C6 N1 C5 179.6(3) 1_555 1_555 1_555 1_555 yes
O3 C11 C10 C9 179.2(3) 1_555 1_555 1_555 1_555 yes
O3 C11 C12 C13 -179.6(4) 1_555 1_555 1_555 1_555 yes
O4 C2 C1 N1 160.4(4) 1_555 1_555 1_555 1_555 yes
O4 C2 C1 C8 -75.2(5) 1_555 1_555 1_555 1_555 yes
O4 C2 C3 C4 175.1(4) 1_555 1_555 1_555 1_555 yes
O5 C4 C3 C2 -174.9(4) 1_555 1_555 1_555 1_555 yes
O5 C4 C5 N1 -163.4(3) 1_555 1_555 1_555 1_555 yes
O5 C16 C17 C18 175.4(3) 1_555 1_555 1_555 1_555 yes
O5 C16 C17 C19 -61.9(4) 1_555 1_555 1_555 1_555 yes
N1 C1 C2 C3 -22.7(5) 1_555 1_555 1_555 1_555 yes
N1 C1 C8 C9 -68.8(4) 1_555 1_555 1_555 1_555 yes
N1 C5 C4 C3 17.0(6) 1_555 1_555 1_555 1_555 yes
N1 C6 O2 C7 -174.9(3) 1_555 1_555 1_555 1_555 yes
C1 N1 C5 C4 -43.9(5) 1_555 1_555 1_555 1_555 yes
C1 C2 C3 C4 -1.6(6) 1_555 1_555 1_555 1_555 yes
C1 C8 C9 C10 -86.3(5) 1_555 1_555 1_555 1_555 yes
C1 C8 C9 C14 90.1(4) 1_555 1_555 1_555 1_555 yes
C2 C1 N1 C5 46.6(4) 1_555 1_555 1_555 1_555 yes
C2 C1 N1 C6 -140.4(4) 1_555 1_555 1_555 1_555 yes
C2 C1 C8 C9 167.3(3) 1_555 1_555 1_555 1_555 yes
C2 C3 C4 C5 4.6(6) 1_555 1_555 1_555 1_555 yes
C3 C2 C1 C8 101.7(4) 1_555 1_555 1_555 1_555 yes
C3 C4 O5 C16 0.9(6) 1_555 1_555 1_555 1_555 yes
C4 O5 C16 C17 176.0(3) 1_555 1_555 1_555 1_555 yes
C4 C5 N1 C6 142.5(3) 1_555 1_555 1_555 1_555 yes
C5 N1 C1 C8 -77.0(4) 1_555 1_555 1_555 1_555 yes
C5 C4 O5 C16 -178.6(3) 1_555 1_555 1_555 1_555 yes
C6 N1 C1 C8 96.0(4) 1_555 1_555 1_555 1_555 yes
C8 C9 C10 C11 177.0(3) 1_555 1_555 1_555 1_555 yes
C8 C9 C14 C13 -175.4(4) 1_555 1_555 1_555 1_555 yes
C9 C10 C11 C12 -2.0(6) 1_555 1_555 1_555 1_555 yes
C9 C14 C13 C12 -1.5(6) 1_555 1_555 1_555 1_555 yes
C10 C9 C14 C13 1.1(6) 1_555 1_555 1_555 1_555 yes
C10 C11 O3 C15 -177.1(4) 1_555 1_555 1_555 1_555 yes
C10 C11 C12 C13 1.6(6) 1_555 1_555 1_555 1_555 yes
C11 C10 C9 C14 0.6(6) 1_555 1_555 1_555 1_555 yes
C11 C12 C13 C14 0.1(6) 1_555 1_555 1_555 1_555 yes
C12 C11 O3 C15 4.1(6) 1_555 1_555 1_555 1_555 yes
